data_7047644
loop_
_publ_author_name
'Li, Kang'
'Cui, Jichun'
'Yang, Zeren'
'Huo, Yanmin'
'Duan, Wenzeng'
'Gong, Shuwen'
'Liu, Zhipeng'

_publ_section_title
;
 Solvatochromism, acidochromism and aggregation-induced emission of
 propeller-shaped spiroborates.
;
_journal_issue 42
_journal_name_full 'Dalton transactions (Cambridge, England : 2003)'
_journal_page_first 15002
_journal_page_last 15008
_journal_paper_doi 10.1039/c8dt03374a
_journal_volume 47
_journal_year 2018
_chemical_formula_sum 'C27 H23 B N2 O3'
_chemical_formula_weight 434.28
_space_group_IT_number 14
_space_group_name_Hall '-P 2ybc'
_space_group_name_H-M_alt 'P 1 21/c 1'
_symmetry_cell_setting monoclinic
_symmetry_space_group_name_Hall '-P 2ybc'
_symmetry_space_group_name_H-M 'P 1 21/c 1'
_atom_sites_solution_hydrogens geom
_atom_sites_solution_primary direct
_atom_sites_solution_secondary difmap
_audit_creation_method SHELXL-97
_audit_update_record
;
2018-01-05 deposited with the CCDC.
2018-09-24 downloaded from the CCDC.
;
_cell_angle_alpha 90.00
_cell_angle_beta 90.422(3)
_cell_angle_gamma 90.00
_cell_formula_units_Z 4
_cell_length_a 10.3039(3)
_cell_length_b 15.2929(4)
_cell_length_c 14.3427(4)
_cell_measurement_reflns_used 4356
_cell_measurement_temperature 298(2)
_cell_measurement_theta_max 71.42
_cell_measurement_theta_min 4.23
_cell_volume 2260.01(11)
_computing_structure_refinement 'SHELXL-97 (Sheldrick, 1997)'
_computing_structure_solution 'SHELXS-97 (Sheldrick, 1990)'
_diffrn_ambient_temperature 298(2)
_diffrn_measured_fraction_theta_full 0.988
_diffrn_measured_fraction_theta_max 0.988
_diffrn_measurement_device_type 'multiwire proportional'
_diffrn_measurement_method 'phi and omega scans'
_diffrn_radiation_monochromator graphite
_diffrn_radiation_source 'fine-focus sealed tube'
_diffrn_radiation_type CuK\a
_diffrn_radiation_wavelength 1.54184
_diffrn_reflns_av_R_equivalents 0.0303
_diffrn_reflns_av_sigmaI/netI 0.0304
_diffrn_reflns_limit_h_max 12
_diffrn_reflns_limit_h_min -11
_diffrn_reflns_limit_k_max 18
_diffrn_reflns_limit_k_min -18
_diffrn_reflns_limit_l_max 13
_diffrn_reflns_limit_l_min -17
_diffrn_reflns_number 14300
_diffrn_reflns_theta_full 71.42
_diffrn_reflns_theta_max 71.42
_diffrn_reflns_theta_min 4.23
_exptl_absorpt_coefficient_mu 0.662
_exptl_absorpt_correction_T_max 0.9551
_exptl_absorpt_correction_T_min 0.1875
_exptl_crystal_colour yellow
_exptl_crystal_density_diffrn 1.276
_exptl_crystal_density_method 'not measured'
_exptl_crystal_description block
_exptl_crystal_F_000 912
_exptl_crystal_size_max 0.33
_exptl_crystal_size_mid 0.28
_exptl_crystal_size_min 0.22
_refine_diff_density_max 0.195
_refine_diff_density_min -0.189
_refine_diff_density_rms 0.033
_refine_ls_extinction_coef 0.0034(3)
_refine_ls_extinction_expression Fc^*^=kFc[1+0.001xFc^2^\l^3^/sin(2\q)]^-1/4^
_refine_ls_extinction_method SHELXL
_refine_ls_goodness_of_fit_ref 1.131
_refine_ls_hydrogen_treatment mixed
_refine_ls_matrix_type full
_refine_ls_number_parameters 301
_refine_ls_number_reflns 4356
_refine_ls_number_restraints 960
_refine_ls_restrained_S_all 1.053
_refine_ls_R_factor_all 0.0579
_refine_ls_R_factor_gt 0.0435
_refine_ls_shift/su_max 0.001
_refine_ls_shift/su_mean 0.000
_refine_ls_structure_factor_coef Fsqd
_refine_ls_weighting_details 'calc w=1/[\s^2^(Fo^2^)+(0.0482P)^2^+0.5798P] where P=(Fo^2^+2Fc^2^)/3'
_refine_ls_weighting_scheme calc
_refine_ls_wR_factor_gt 0.1208
_refine_ls_wR_factor_ref 0.1274
_reflns_number_gt 3439
_reflns_number_total 4356
_reflns_threshold_expression >2sigma(I)
_cod_data_source_file c8dt03374a2.cif
_cod_data_source_block 6
_cod_depositor_comments 'Adding full bibliography for 7047640--7047645.cif.'
_cod_original_cell_volume 2260.02(10)
_cod_original_sg_symbol_H-M p21/c
_cod_database_code 7047644

loop_
_symmetry_equiv_pos_as_xyz
'x, y, z'
'-x, y+1/2, -z+1/2'
'-x, -y, -z'
'x, -y-1/2, z-1/2'

loop_
_atom_site_label
_atom_site_type_symbol
_atom_site_fract_x
_atom_site_fract_y
_atom_site_fract_z
_atom_site_U_iso_or_equiv
_atom_site_adp_type
_atom_site_occupancy
_atom_site_symmetry_multiplicity
_atom_site_calc_flag
_atom_site_refinement_flags
O3 O 0.37628(11) 0.30019(8) 0.49015(8) 0.0446(3) Uani 1 1 d U
O2 O 0.21405(11) 0.34106(8) 0.38372(8) 0.0468(3) Uani 1 1 d U
C32 C -0.4404(2) 0.03792(17) 0.6375(2) 0.0998(10) Uani 1 1 d U
H32A H -0.4454 0.0702 0.6947 0.150 Uiso 1 1 calc R
H32B H -0.4863 -0.0164 0.6439 0.150 Uiso 1 1 calc R
H32C H -0.4789 0.0715 0.5880 0.150 Uiso 1 1 calc R
C33 C -0.2678(2) -0.06938(14) 0.6072(2) 0.0858(8) Uani 1 1 d U
H33A H -0.2119 -0.0757 0.5544 0.129 Uiso 1 1 calc R
H33B H -0.3434 -0.1052 0.5987 0.129 Uiso 1 1 calc R
H33C H -0.2223 -0.0873 0.6627 0.129 Uiso 1 1 calc R
N2 N -0.30623(16) 0.02049(11) 0.61612(15) 0.0688(5) Uani 1 1 d U
C2 C -0.21771(17) 0.08709(11) 0.61166(13) 0.0461(4) Uani 1 1 d U
C3 C -0.25701(17) 0.17496(12) 0.61485(14) 0.0485(4) Uani 1 1 d U
H3 H -0.3447 0.1880 0.6208 0.058 Uiso 1 1 d R
C4 C -0.16804(17) 0.24173(11) 0.60983(13) 0.0452(4) Uani 1 1 d U
H4 H -0.1967 0.2993 0.6118 0.054 Uiso 1 1 d R
C5 C -0.03580(16) 0.22583(10) 0.60023(11) 0.0386(4) Uani 1 1 d U
C6 C 0.00290(16) 0.13861(10) 0.59577(12) 0.0421(4) Uani 1 1 d U
H6 H 0.0903 0.1258 0.5874 0.051 Uiso 1 1 d R
C7 C -0.08429(17) 0.07110(11) 0.60245(13) 0.0459(4) Uani 1 1 d U
H7 H -0.0549 0.0136 0.6025 0.055 Uiso 1 1 d R
C8 C 0.05945(16) 0.29625(10) 0.58741(12) 0.0402(4) Uani 1 1 d U
C9 C 0.05744(16) 0.37632(10) 0.62973(12) 0.0410(4) Uani 1 1 d U
C10 C 0.14986(17) 0.44221(11) 0.60312(12) 0.0442(4) Uani 1 1 d U
N1 N 0.23388(14) 0.42511(9) 0.53254(10) 0.0452(4) Uani 1 1 d U
B1 B 0.24272(19) 0.33298(13) 0.48394(14) 0.0435(4) Uani 1 1 d U
O1 O 0.15292(12) 0.27371(8) 0.52821(9) 0.0525(3) Uani 1 1 d U
C14 C -0.03462(16) 0.39477(10) 0.70746(12) 0.0407(4) Uani 1 1 d U
C15 C -0.12357(18) 0.46286(11) 0.70267(13) 0.0487(4) Uani 1 1 d U
H15 H -0.1245 0.4987 0.6503 0.058 Uiso 1 1 d R
C16 C -0.20853(19) 0.47891(13) 0.77460(15) 0.0568(5) Uani 1 1 d U
H16 H -0.2694 0.5236 0.7695 0.068 Uiso 1 1 d R
C17 C -0.2060(2) 0.42714(14) 0.85304(15) 0.0588(5) Uani 1 1 d U
H17 H -0.2619 0.4387 0.9021 0.071 Uiso 1 1 d R
C18 C -0.11868(19) 0.35904(13) 0.85938(13) 0.0545(5) Uani 1 1 d U
H18 H -0.1177 0.3240 0.9124 0.065 Uiso 1 1 d R
C19 C -0.03318(17) 0.34306(11) 0.78726(12) 0.0459(4) Uani 1 1 d U
H19 H 0.0258 0.2972 0.7921 0.055 Uiso 1 1 d R
C20 C 0.1586(2) 0.52490(12) 0.64633(15) 0.0586(5) Uani 1 1 d U
H20 H 0.1025 0.5388 0.6946 0.070 Uiso 1 1 d R
C21 C 0.2449(2) 0.58607(13) 0.61670(16) 0.0677(6) Uani 1 1 d U
H21 H 0.2505 0.6397 0.6471 0.081 Uiso 1 1 d R
C22 C 0.3264(2) 0.56744(13) 0.54271(16) 0.0645(6) Uani 1 1 d U
H22 H 0.3854 0.6088 0.5215 0.077 Uiso 1 1 d R
C23 C 0.31861(19) 0.48692(12) 0.50338(14) 0.0548(5) Uani 1 1 d U
H23 H 0.3722 0.4745 0.4532 0.066 Uiso 1 1 d R
C25 C 0.41008(16) 0.27624(10) 0.40199(11) 0.0377(4) Uani 1 1 d U
C26 C 0.31303(16) 0.30007(10) 0.33896(12) 0.0399(4) Uani 1 1 d U
C28 C 0.52035(17) 0.23351(11) 0.37403(13) 0.0453(4) Uani 1 1 d U
H28 H 0.5858 0.2187 0.4162 0.054 Uiso 1 1 d R
C29 C 0.53060(19) 0.21351(13) 0.27976(14) 0.0543(5) Uani 1 1 d U
H29 H 0.6038 0.1843 0.2585 0.065 Uiso 1 1 d R
C30 C 0.4341(2) 0.23582(14) 0.21752(14) 0.0583(5) Uani 1 1 d U
H30 H 0.4432 0.2207 0.1551 0.070 Uiso 1 1 d R
C31 C 0.32309(19) 0.28013(12) 0.24597(13) 0.0506(4) Uani 1 1 d U
H31 H 0.2589 0.2963 0.2034 0.061 Uiso 1 1 d R

loop_
_atom_site_aniso_label
_atom_site_aniso_U_11
_atom_site_aniso_U_22
_atom_site_aniso_U_33
_atom_site_aniso_U_23
_atom_site_aniso_U_13
_atom_site_aniso_U_12
O3 0.0474(7) 0.0510(7) 0.0354(6) -0.0001(5) -0.0002(5) 0.0000(5)
O2 0.0443(6) 0.0475(7) 0.0487(7) -0.0004(5) -0.0046(5) 0.0000(5)
C32 0.0533(13) 0.0689(16) 0.177(3) -0.0087(18) 0.0237(16) -0.0211(12)
C33 0.0648(14) 0.0419(12) 0.151(3) 0.0042(13) 0.0051(15) -0.0175(10)
N2 0.0510(9) 0.0427(9) 0.1129(15) -0.0026(9) 0.0139(9) -0.0133(7)
C2 0.0463(9) 0.0393(9) 0.0528(10) -0.0016(8) 0.0056(8) -0.0075(7)
C3 0.0389(9) 0.0428(9) 0.0638(12) -0.0057(8) 0.0059(8) -0.0006(7)
C4 0.0477(9) 0.0334(8) 0.0544(11) -0.0050(7) 0.0024(8) 0.0014(7)
C5 0.0432(9) 0.0334(8) 0.0393(9) -0.0014(6) 0.0012(7) -0.0034(6)
C6 0.0401(9) 0.0368(8) 0.0494(10) 0.0009(7) 0.0026(7) 0.0004(7)
C7 0.0487(10) 0.0308(8) 0.0582(11) 0.0025(7) 0.0020(8) 0.0001(7)
C8 0.0432(9) 0.0351(8) 0.0423(9) 0.0007(7) 0.0026(7) -0.0017(7)
C9 0.0470(9) 0.0337(8) 0.0424(9) -0.0007(7) 0.0014(7) -0.0036(7)
C10 0.0502(10) 0.0374(9) 0.0450(10) -0.0032(7) 0.0015(8) -0.0050(7)
N1 0.0478(8) 0.0391(8) 0.0486(8) -0.0021(6) 0.0032(6) -0.0093(6)
B1 0.0453(10) 0.0402(10) 0.0451(11) -0.0022(8) 0.0042(8) -0.0042(8)
O1 0.0575(8) 0.0358(6) 0.0644(8) -0.0082(6) 0.0210(6) -0.0080(5)
C14 0.0472(9) 0.0327(8) 0.0422(9) -0.0038(7) 0.0006(7) -0.0058(7)
C15 0.0574(11) 0.0378(9) 0.0509(11) -0.0005(8) 0.0009(8) -0.0005(8)
C16 0.0527(11) 0.0476(11) 0.0701(13) -0.0111(9) 0.0037(9) 0.0035(8)
C17 0.0553(11) 0.0637(12) 0.0576(12) -0.0143(10) 0.0125(9) -0.0078(9)
C18 0.0630(12) 0.0582(11) 0.0422(10) 0.0005(8) 0.0020(8) -0.0138(9)
C19 0.0504(10) 0.0404(9) 0.0467(10) -0.0006(7) -0.0024(8) -0.0033(7)
C20 0.0702(13) 0.0432(10) 0.0625(12) -0.0123(9) 0.0118(10) -0.0144(9)
C21 0.0797(15) 0.0441(11) 0.0793(15) -0.0158(10) 0.0091(12) -0.0208(10)
C22 0.0667(13) 0.0490(11) 0.0777(15) -0.0035(10) 0.0074(11) -0.0244(10)
C23 0.0542(11) 0.0491(10) 0.0613(12) -0.0025(9) 0.0094(9) -0.0150(8)
C25 0.0429(9) 0.0330(8) 0.0371(9) 0.0013(6) 0.0007(7) -0.0104(6)
C26 0.0434(9) 0.0335(8) 0.0428(9) 0.0016(7) -0.0005(7) -0.0087(7)
C28 0.0432(9) 0.0420(9) 0.0507(10) 0.0007(8) 0.0003(7) -0.0060(7)
C29 0.0547(11) 0.0532(11) 0.0550(12) -0.0061(9) 0.0127(9) -0.0046(8)
C30 0.0714(13) 0.0626(12) 0.0411(10) -0.0073(9) 0.0095(9) -0.0121(10)
C31 0.0607(11) 0.0496(10) 0.0413(10) 0.0027(8) -0.0089(8) -0.0108(8)

loop_
_atom_type_symbol
_atom_type_description
_atom_type_scat_dispersion_real
_atom_type_scat_dispersion_imag
_atom_type_scat_source
C C 0.0181 0.0091 'International Tables Vol C Tables 4.2.6.8 and 6.1.1.4'
H H 0.0000 0.0000 'International Tables Vol C Tables 4.2.6.8 and 6.1.1.4'
N N 0.0311 0.0180 'International Tables Vol C Tables 4.2.6.8 and 6.1.1.4'
O O 0.0492 0.0322 'International Tables Vol C Tables 4.2.6.8 and 6.1.1.4'
B B 0.0090 0.0039 'International Tables Vol C Tables 4.2.6.8 and 6.1.1.4'

loop_
_geom_angle_atom_site_label_1
_geom_angle_atom_site_label_2
_geom_angle_atom_site_label_3
_geom_angle
C25 O3 B1 106.35(13)
C26 O2 B1 106.04(13)
N2 C32 H32A 109.5
N2 C32 H32B 109.5
H32A C32 H32B 109.5
N2 C32 H32C 109.5
H32A C32 H32C 109.5
H32B C32 H32C 109.5
N2 C33 H33A 109.5
N2 C33 H33B 109.5
H33A C33 H33B 109.5
N2 C33 H33C 109.5
H33A C33 H33C 109.5
H33B C33 H33C 109.5
C2 N2 C33 121.56(17)
C2 N2 C32 120.81(17)
C33 N2 C32 117.44(17)
N2 C2 C7 121.88(16)
N2 C2 C3 121.20(16)
C7 C2 C3 116.92(15)
C4 C3 C2 121.10(16)
C4 C3 H3 119.6
C2 C3 H3 119.2
C3 C4 C5 121.95(16)
C3 C4 H4 119.3
C5 C4 H4 118.7
C4 C5 C6 116.89(15)
C4 C5 C8 122.66(15)
C6 C5 C8 120.26(15)
C7 C6 C5 121.94(16)
C7 C6 H6 119.0
C5 C6 H6 119.0
C6 C7 C2 121.17(16)
C6 C7 H7 119.9
C2 C7 H7 118.9
O1 C8 C9 121.84(15)
O1 C8 C5 112.11(14)
C9 C8 C5 126.06(15)
C8 C9 C10 119.80(15)
C8 C9 C14 120.77(15)
C10 C9 C14 119.33(14)
N1 C10 C20 117.36(16)
N1 C10 C9 119.20(15)
C20 C10 C9 123.44(16)
C23 N1 C10 120.66(15)
C23 N1 B1 116.61(15)
C10 N1 B1 122.67(14)
O1 B1 O3 111.24(15)
O1 B1 O2 110.95(15)
O3 B1 O2 105.65(14)
O1 B1 N1 109.10(14)
O3 B1 N1 109.65(14)
O2 B1 N1 110.22(15)
C8 O1 B1 125.81(14)
C15 C14 C19 118.04(16)
C15 C14 C9 121.77(16)
C19 C14 C9 120.19(15)
C16 C15 C14 121.22(18)
C16 C15 H15 119.7
C14 C15 H15 119.0
C17 C16 C15 120.06(19)
C17 C16 H16 119.7
C15 C16 H16 120.2
C16 C17 C18 119.79(18)
C16 C17 H17 120.1
C18 C17 H17 120.1
C17 C18 C19 120.15(18)
C17 C18 H18 119.5
C19 C18 H18 120.3
C18 C19 C14 120.73(17)
C18 C19 H19 119.8
C14 C19 H19 119.5
C21 C20 C10 121.24(19)
C21 C20 H20 119.2
C10 C20 H20 119.6
C20 C21 C22 119.88(19)
C20 C21 H21 119.8
C22 C21 H21 120.3
C23 C22 C21 118.03(18)
C23 C22 H22 121.3
C21 C22 H22 120.7
N1 C23 C22 122.77(19)
N1 C23 H23 118.9
C22 C23 H23 118.3
O3 C25 C28 128.03(15)
O3 C25 C26 110.16(14)
C28 C25 C26 121.80(16)
O2 C26 C31 128.49(16)
O2 C26 C25 110.56(14)
C31 C26 C25 120.93(16)
C25 C28 C29 117.22(17)
C25 C28 H28 121.5
C29 C28 H28 121.2
C30 C29 C28 121.15(18)
C30 C29 H29 119.4
C28 C29 H29 119.5
C29 C30 C31 121.47(18)
C29 C30 H30 119.1
C31 C30 H30 119.5
C26 C31 C30 117.42(18)
C26 C31 H31 121.3
C30 C31 H31 121.3

loop_
_geom_bond_atom_site_label_1
_geom_bond_atom_site_label_2
_geom_bond_distance
O3 C25 1.3640(19)
O3 B1 1.467(2)
O2 C26 1.362(2)
O2 B1 1.470(2)
C32 N2 1.443(3)
C32 H32A 0.9600
C32 H32B 0.9600
C32 H32C 0.9600
C33 N2 1.436(3)
C33 H33A 0.9600
C33 H33B 0.9600
C33 H33C 0.9600
N2 C2 1.369(2)
C2 C7 1.404(2)
C2 C3 1.404(2)
C3 C4 1.374(2)
C3 H3 0.9300
C4 C5 1.392(2)
C4 H4 0.9300
C5 C6 1.394(2)
C5 C8 1.469(2)
C6 C7 1.372(2)
C6 H6 0.9300
C7 H7 0.9300
C8 O1 1.334(2)
C8 C9 1.367(2)
C9 C10 1.440(2)
C9 C14 1.496(2)
C10 N1 1.362(2)
C10 C20 1.411(2)
N1 C23 1.355(2)
N1 B1 1.575(2)
B1 O1 1.445(2)
C14 C15 1.389(2)
C14 C19 1.391(2)
C15 C16 1.380(3)
C15 H15 0.9300
C16 C17 1.376(3)
C16 H16 0.9300
C17 C18 1.379(3)
C17 H17 0.9300
C18 C19 1.385(3)
C18 H18 0.9300
C19 H19 0.9300
C20 C21 1.361(3)
C20 H20 0.9300
C21 C22 1.388(3)
C21 H21 0.9300
C22 C23 1.357(3)
C22 H22 0.9300
C23 H23 0.9300
C25 C28 1.373(2)
C25 C26 1.392(2)
C26 C31 1.373(2)
C28 C29 1.391(3)
C28 H28 0.9300
C29 C30 1.374(3)
C29 H29 0.9300
C30 C31 1.394(3)
C30 H30 0.9300
C31 H31 0.9300
